data_7201905
loop_
_publ_author_name
'Shi, Wen-Juan'
'Ruan, Cheng-Xiang'
'Li, Zhen'
'Li, Mian'
'Li, Dan'

_publ_section_title
;
 Tuning framework formation by flexible ligand elongation and second
 ligating spacer variation: increasing dimensionality and macrocycle
 size
;
_journal_issue 6
_journal_name_full CrystEngComm
_journal_page_first 778
_journal_paper_doi 10.1039/b718852h
_journal_volume 10
_journal_year 2008
_chemical_formula_sum 'C11 H10 Cu N5 S2'
_chemical_formula_weight 339.90
_chemical_name_systematic
;
?
;
_space_group_IT_number 14
_symmetry_cell_setting monoclinic
_symmetry_space_group_name_Hall '-P 2ybc'
_symmetry_space_group_name_H-M 'P 1 21/c 1'
_atom_sites_solution_hydrogens geom
_atom_sites_solution_primary direct
_atom_sites_solution_secondary difmap
_audit_creation_method SHELXL-97
_cell_angle_alpha 90.00
_cell_angle_beta 97.063(2)
_cell_angle_gamma 90.00
_cell_formula_units_Z 4
_cell_length_a 8.3584(8)
_cell_length_b 9.1892(9)
_cell_length_c 17.7463(17)
_cell_measurement_reflns_used 2468
_cell_measurement_temperature 293(2)
_cell_measurement_theta_max 25.57
_cell_measurement_theta_min 2.31
_cell_volume 1352.7(2)
_computing_cell_refinement 'SAINT (Bruker, 2002)'
_computing_data_collection 'SMART (Bruker, 2002)'
_computing_data_reduction SAINT
_computing_molecular_graphics 'ORTEP-II (Johnson, 1976)'
_computing_publication_material SHELXL-97
_computing_structure_refinement 'SHELXL-97 (Sheldrick, 1997)'
_computing_structure_solution 'SHELXS-97 (Sheldrick, 1997)'
_diffrn_ambient_temperature 293(2)
_diffrn_measured_fraction_theta_full 0.970
_diffrn_measured_fraction_theta_max 0.970
_diffrn_measurement_device_type 'Bruker APEX area-dectector diffractometer'
_diffrn_measurement_method '\f and \w-scan'
_diffrn_radiation_monochromator graphite
_diffrn_radiation_source 'fine-focus sealed tube'
_diffrn_radiation_type MoK\a
_diffrn_radiation_wavelength 0.71073
_diffrn_reflns_av_R_equivalents 0.0226
_diffrn_reflns_av_sigmaI/netI 0.0297
_diffrn_reflns_limit_h_max 10
_diffrn_reflns_limit_h_min -10
_diffrn_reflns_limit_k_max 11
_diffrn_reflns_limit_k_min -10
_diffrn_reflns_limit_l_max 19
_diffrn_reflns_limit_l_min -21
_diffrn_reflns_number 6954
_diffrn_reflns_theta_full 26.00
_diffrn_reflns_theta_max 26.00
_diffrn_reflns_theta_min 2.31
_diffrn_standards_decay_% 0
_diffrn_standards_interval_count 0
_diffrn_standards_interval_time 0
_diffrn_standards_number 0
_exptl_absorpt_coefficient_mu 1.915
_exptl_absorpt_correction_T_max 0.7493
_exptl_absorpt_correction_T_min 0.6359
_exptl_absorpt_correction_type multi-scan
_exptl_absorpt_process_details sadabs
_exptl_crystal_colour yellow
_exptl_crystal_density_diffrn 1.669
_exptl_crystal_density_method 'not measured'
_exptl_crystal_description block
_exptl_crystal_F_000 688
_exptl_crystal_size_max 0.26
_exptl_crystal_size_mid 0.20
_exptl_crystal_size_min 0.16
_refine_diff_density_max 0.550
_refine_diff_density_min -0.325
_refine_diff_density_rms 0.060
_refine_ls_extinction_method none
_refine_ls_goodness_of_fit_ref 1.037
_refine_ls_hydrogen_treatment constr
_refine_ls_matrix_type full
_refine_ls_number_parameters 172
_refine_ls_number_reflns 2585
_refine_ls_number_restraints 0
_refine_ls_restrained_S_all 1.037
_refine_ls_R_factor_all 0.0400
_refine_ls_R_factor_gt 0.0349
_refine_ls_shift/su_max 0.000
_refine_ls_shift/su_mean 0.000
_refine_ls_structure_factor_coef Fsqd
_refine_ls_weighting_details 'calc w=1/[\s^2^(Fo^2^)+(0.0389P)^2^+0.7810P] where P=(Fo^2^+2Fc^2^)/3'
_refine_ls_weighting_scheme calc
_refine_ls_wR_factor_gt 0.0815
_refine_ls_wR_factor_ref 0.0842
_reflns_number_gt 2303
_reflns_number_total 2585
_reflns_threshold_expression >2sigma(I)
_cod_data_source_file b718852h.txt
_cod_data_source_block 4
_cod_original_sg_symbol_H-M P2(1)/c
_cod_database_code 7201905

loop_
_symmetry_equiv_pos_as_xyz
'x, y, z'
'-x, y+1/2, -z+1/2'
'-x, -y, -z'
'x, -y-1/2, z-1/2'

loop_
_atom_site_label
_atom_site_type_symbol
_atom_site_fract_x
_atom_site_fract_y
_atom_site_fract_z
_atom_site_U_iso_or_equiv
_atom_site_adp_type
_atom_site_occupancy
_atom_site_symmetry_multiplicity
_atom_site_calc_flag
_atom_site_refinement_flags
_atom_site_disorder_assembly
_atom_site_disorder_group
Cu1 Cu 0.11249(4) 0.33000(4) 0.24045(2) 0.04134(13) Uani 1 1 d . . .
S1 S 0.31905(8) 0.46305(9) 0.40009(4) 0.04159(19) Uani 1 1 d . . .
S2 S 0.36585(10) 0.48583(10) 0.09970(5) 0.0539(2) Uani 1 1 d . . .
C1 C 0.0215(3) 0.5175(3) 0.24465(14) 0.0311(5) Uani 1 1 d . . .
C2 C 0.4442(3) 0.3809(3) 0.33981(14) 0.0306(5) Uani 1 1 d . . .
C3 C 0.6898(3) 0.3294(4) 0.30676(17) 0.0465(7) Uani 1 1 d . . .
H3 H 0.8014 0.3386 0.3142 0.056 Uiso 1 1 calc R . .
C4 C 0.6214(3) 0.2493(4) 0.24691(16) 0.0519(8) Uani 1 1 d . . .
H4 H 0.6841 0.2022 0.2146 0.062 Uiso 1 1 calc R . .
C5 C 0.4573(3) 0.2405(3) 0.23608(16) 0.0446(7) Uani 1 1 d . . .
H5 H 0.4080 0.1851 0.1959 0.054 Uiso 1 1 calc R . .
C6 C 0.4633(3) 0.5515(3) 0.46988(15) 0.0387(6) Uani 1 1 d . . .
H6A H 0.5483 0.5940 0.4444 0.046 Uiso 1 1 calc R . .
H6B H 0.4099 0.6297 0.4937 0.046 Uiso 1 1 calc R . .
C7 C 0.2047(3) 0.3814(3) 0.05562(15) 0.0379(6) Uani 1 1 d . . .
C8 C 0.0449(4) 0.3087(4) -0.04850(17) 0.0536(8) Uani 1 1 d . . .
H8 H 0.0141 0.3122 -0.1006 0.064 Uiso 1 1 calc R . .
C9 C -0.0367(4) 0.2180(4) -0.00536(17) 0.0558(8) Uani 1 1 d . . .
H9 H -0.1210 0.1598 -0.0271 0.067 Uiso 1 1 calc R . .
C10 C 0.0112(4) 0.2169(4) 0.07124(17) 0.0530(8) Uani 1 1 d . . .
H10 H -0.0424 0.1563 0.1018 0.064 Uiso 1 1 calc R . .
C11 C 0.4526(4) 0.5566(3) 0.01897(18) 0.0500(8) Uani 1 1 d . . .
H11A H 0.3670 0.5938 -0.0178 0.060 Uiso 1 1 calc R . .
H11B H 0.5234 0.6372 0.0354 0.060 Uiso 1 1 calc R . .
N1 N 0.0309(2) 0.1327(3) 0.25126(12) 0.0354(5) Uani 1 1 d . . .
N2 N 0.3649(2) 0.3089(2) 0.28131(12) 0.0344(5) Uani 1 1 d . . .
N3 N 0.6039(2) 0.3952(3) 0.35524(12) 0.0387(5) Uani 1 1 d . . .
N4 N 0.1323(3) 0.2998(3) 0.10385(13) 0.0443(6) Uani 1 1 d . . .
N5 N 0.1662(3) 0.3915(3) -0.01877(14) 0.0470(6) Uani 1 1 d . . .

loop_
_atom_site_aniso_label
_atom_site_aniso_U_11
_atom_site_aniso_U_22
_atom_site_aniso_U_33
_atom_site_aniso_U_23
_atom_site_aniso_U_13
_atom_site_aniso_U_12
Cu1 0.0385(2) 0.0268(2) 0.0584(3) -0.00480(15) 0.00494(15) 0.00085(13)
S1 0.0319(3) 0.0552(5) 0.0374(4) -0.0114(3) 0.0033(3) 0.0046(3)
S2 0.0618(5) 0.0524(5) 0.0469(5) -0.0043(4) 0.0041(4) -0.0210(4)
C1 0.0303(12) 0.0322(16) 0.0304(13) -0.0009(11) 0.0031(10) -0.0044(11)
C2 0.0330(13) 0.0295(14) 0.0294(13) 0.0021(10) 0.0038(10) 0.0018(10)
C3 0.0331(14) 0.064(2) 0.0435(16) 0.0062(14) 0.0074(12) 0.0065(13)
C4 0.0476(17) 0.069(2) 0.0402(16) 0.0006(15) 0.0087(13) 0.0247(15)
C5 0.0517(17) 0.0419(18) 0.0382(16) -0.0094(13) -0.0028(12) 0.0145(13)
C6 0.0474(15) 0.0345(16) 0.0337(14) -0.0074(12) 0.0027(11) 0.0009(12)
C7 0.0393(14) 0.0375(16) 0.0369(15) -0.0018(12) 0.0042(11) -0.0007(12)
C8 0.0534(18) 0.071(2) 0.0349(16) -0.0039(15) 0.0001(13) -0.0010(16)
C9 0.0451(17) 0.077(2) 0.0446(17) -0.0090(16) 0.0023(13) -0.0184(16)
C10 0.0505(17) 0.069(2) 0.0399(16) 0.0008(15) 0.0064(13) -0.0203(16)
C11 0.0594(19) 0.0310(18) 0.061(2) 0.0039(14) 0.0120(14) -0.0086(13)
N1 0.0351(12) 0.0319(14) 0.0394(12) 0.0005(10) 0.0052(9) -0.0009(10)
N2 0.0338(11) 0.0313(13) 0.0367(12) -0.0053(10) -0.0004(9) 0.0037(9)
N3 0.0296(11) 0.0490(15) 0.0372(12) -0.0005(11) 0.0026(9) -0.0010(10)
N4 0.0478(14) 0.0500(16) 0.0345(12) 0.0012(11) 0.0032(10) -0.0090(11)
N5 0.0513(14) 0.0502(16) 0.0400(14) 0.0023(11) 0.0082(11) -0.0054(12)

loop_
_atom_type_symbol
_atom_type_description
_atom_type_scat_dispersion_real
_atom_type_scat_dispersion_imag
_atom_type_scat_source
C C 0.0033 0.0016 'International Tables Vol C Tables 4.2.6.8 and 6.1.1.4'
H H 0.0000 0.0000 'International Tables Vol C Tables 4.2.6.8 and 6.1.1.4'
N N 0.0061 0.0033 'International Tables Vol C Tables 4.2.6.8 and 6.1.1.4'
S S 0.1246 0.1234 'International Tables Vol C Tables 4.2.6.8 and 6.1.1.4'
Cu Cu 0.3201 1.2651 'International Tables Vol C Tables 4.2.6.8 and 6.1.1.4'

loop_
_geom_angle_atom_site_label_1
_geom_angle_atom_site_label_2
_geom_angle_atom_site_label_3
_geom_angle
_geom_angle_site_symmetry_1
_geom_angle_site_symmetry_3
_geom_angle_publ_flag
C1 Cu1 N1 134.05(10) . . ?
C1 Cu1 N2 116.83(9) . . ?
N1 Cu1 N2 102.87(9) . . ?
C1 Cu1 N4 102.57(10) . . ?
N1 Cu1 N4 93.36(9) . . ?
N2 Cu1 N4 98.02(8) . . ?
C2 S1 C6 102.31(12) . . ?
C7 S2 C11 101.79(14) . . ?
N1 C1 Cu1 178.2(2) 2 . ?
N3 C2 N2 126.6(2) . . ?
N3 C2 S1 119.20(19) . . ?
N2 C2 S1 114.23(18) . . ?
N3 C3 C4 122.8(3) . . ?
N3 C3 H3 118.6 . . ?
C4 C3 H3 118.6 . . ?
C3 C4 C5 117.5(3) . . ?
C3 C4 H4 121.3 . . ?
C5 C4 H4 121.3 . . ?
N2 C5 C4 122.2(3) . . ?
N2 C5 H5 118.9 . . ?
C4 C5 H5 118.9 . . ?
C6 C6 S1 112.6(3) 3_666 . ?
C6 C6 H6A 109.1 3_666 . ?
S1 C6 H6A 109.1 . . ?
C6 C6 H6B 109.1 3_666 . ?
S1 C6 H6B 109.1 . . ?
H6A C6 H6B 107.8 . . ?
N5 C7 N4 127.2(3) . . ?
N5 C7 S2 119.0(2) . . ?
N4 C7 S2 113.8(2) . . ?
N5 C8 C9 122.5(3) . . ?
N5 C8 H8 118.8 . . ?
C9 C8 H8 118.8 . . ?
C8 C9 C10 117.1(3) . . ?
C8 C9 H9 121.5 . . ?
C10 C9 H9 121.5 . . ?
N4 C10 C9 122.5(3) . . ?
N4 C10 H10 118.7 . . ?
C9 C10 H10 118.7 . . ?
C11 C11 S2 112.9(3) 3_665 . ?
C11 C11 H11A 109.0 3_665 . ?
S2 C11 H11A 109.0 . . ?
C11 C11 H11B 109.0 3_665 . ?
S2 C11 H11B 109.0 . . ?
H11A C11 H11B 107.8 . . ?
C1 N1 Cu1 177.4(2) 2_545 . ?
C2 N2 C5 115.5(2) . . ?
C2 N2 Cu1 126.09(17) . . ?
C5 N2 Cu1 117.01(17) . . ?
C3 N3 C2 115.3(2) . . ?
C7 N4 C10 114.8(2) . . ?
C7 N4 Cu1 131.05(19) . . ?
C10 N4 Cu1 110.47(18) . . ?
C7 N5 C8 116.0(3) . . ?

loop_
_geom_bond_atom_site_label_1
_geom_bond_atom_site_label_2
_geom_bond_distance
_geom_bond_site_symmetry_2
_geom_bond_publ_flag
Cu1 C1 1.888(3) . ?
Cu1 N1 1.955(2) . ?
Cu1 N2 2.153(2) . ?
Cu1 N4 2.466(2) . ?
S1 C2 1.756(2) . ?
S1 C6 1.811(3) . ?
S2 C7 1.757(3) . ?
S2 C11 1.805(3) . ?
C1 N1 1.151(3) 2 ?
C2 N3 1.336(3) . ?
C2 N2 1.336(3) . ?
C3 N3 1.332(4) . ?
C3 C4 1.359(4) . ?
C3 H3 0.9300 . ?
C4 C5 1.364(4) . ?
C4 H4 0.9300 . ?
C5 N2 1.337(3) . ?
C5 H5 0.9300 . ?
C6 C6 1.501(5) 3_666 ?
C6 H6A 0.9700 . ?
C6 H6B 0.9700 . ?
C7 N5 1.323(4) . ?
C7 N4 1.337(4) . ?
C8 N5 1.324(4) . ?
C8 C9 1.369(4) . ?
C8 H8 0.9300 . ?
C9 C10 1.369(4) . ?
C9 H9 0.9300 . ?
C10 N4 1.340(4) . ?
C10 H10 0.9300 . ?
C11 C11 1.514(6) 3_665 ?
C11 H11A 0.9700 . ?
C11 H11B 0.9700 . ?
N1 C1 1.151(3) 2_545 ?

loop_
_geom_torsion_atom_site_label_1
_geom_torsion_atom_site_label_2
_geom_torsion_atom_site_label_3
_geom_torsion_atom_site_label_4
_geom_torsion
_geom_torsion_site_symmetry_1
_geom_torsion_site_symmetry_2
_geom_torsion_site_symmetry_3
_geom_torsion_site_symmetry_4
_geom_torsion_publ_flag
N1 Cu1 C1 N1 121(8) . . . 2 ?
N2 Cu1 C1 N1 -25(8) . . . 2 ?
N4 Cu1 C1 N1 -131(8) . . . 2 ?
C6 S1 C2 N3 0.8(2) . . . . ?
C6 S1 C2 N2 -178.9(2) . . . . ?
N3 C3 C4 C5 1.7(5) . . . . ?
C3 C4 C5 N2 0.9(5) . . . . ?
C2 S1 C6 C6 -81.0(3) . . . 3_666 ?
C11 S2 C7 N5 -9.6(3) . . . . ?
C11 S2 C7 N4 171.3(2) . . . . ?
N5 C8 C9 C10 0.6(5) . . . . ?
C8 C9 C10 N4 0.0(5) . . . . ?
C7 S2 C11 C11 -74.7(3) . . . 3_665 ?
C1 Cu1 N1 C1 60(5) . . . 2_545 ?
N2 Cu1 N1 C1 -151(5) . . . 2_545 ?
N4 Cu1 N1 C1 -52(5) . . . 2_545 ?
N3 C2 N2 C5 2.8(4) . . . . ?
S1 C2 N2 C5 -177.5(2) . . . . ?
N3 C2 N2 Cu1 -163.4(2) . . . . ?
S1 C2 N2 Cu1 16.3(3) . . . . ?
C4 C5 N2 C2 -2.9(4) . . . . ?
C4 C5 N2 Cu1 164.6(2) . . . . ?
C1 Cu1 N2 C2 35.9(3) . . . . ?
N1 Cu1 N2 C2 -120.3(2) . . . . ?
N4 Cu1 N2 C2 144.4(2) . . . . ?
C1 Cu1 N2 C5 -130.2(2) . . . . ?
N1 Cu1 N2 C5 73.7(2) . . . . ?
N4 Cu1 N2 C5 -21.7(2) . . . . ?
C4 C3 N3 C2 -1.9(4) . . . . ?
N2 C2 N3 C3 -0.4(4) . . . . ?
S1 C2 N3 C3 179.9(2) . . . . ?
N5 C7 N4 C10 2.3(5) . . . . ?
S2 C7 N4 C10 -178.7(2) . . . . ?
N5 C7 N4 Cu1 -153.7(2) . . . . ?
S2 C7 N4 Cu1 25.3(3) . . . . ?
C9 C10 N4 C7 -1.3(5) . . . . ?
C9 C10 N4 Cu1 159.6(3) . . . . ?
C1 Cu1 N4 C7 55.9(3) . . . . ?
N1 Cu1 N4 C7 -167.5(3) . . . . ?
N2 Cu1 N4 C7 -64.0(3) . . . . ?
C1 Cu1 N4 C10 -100.9(2) . . . . ?
N1 Cu1 N4 C10 35.7(2) . . . . ?
N2 Cu1 N4 C10 139.2(2) . . . . ?
N4 C7 N5 C8 -1.8(5) . . . . ?
S2 C7 N5 C8 179.2(2) . . . . ?
C9 C8 N5 C7 0.2(5) . . . . ?
